data_4003344
loop_
_publ_author_name
'Fang, Wei-Hui'
'Wang, Jian-Fang'
'Zhang, Lei'
'Zhang, Jian'

_publ_section_title
;
 Titanium--Oxo Cluster Based Precise Assembly for Multidimensional
 Materials
;
_journal_issue 7
_journal_name_full 'Chemistry of Materials'
_journal_page_first 2681
_journal_paper_doi 10.1021/acs.chemmater.7b00324
_journal_volume 29
_journal_year 2017
_chemical_formula_sum 'C52 H88 Cl2 Cu N2 O26 P2 S2 Ti6'
_chemical_formula_weight 1705.14
_space_group_IT_number 14
_space_group_name_Hall '-P 2ybc'
_space_group_name_H-M_alt 'P 1 21/c 1'
_symmetry_cell_setting monoclinic
_symmetry_space_group_name_H-M 'P 1 21/c 1'
_atom_sites_solution_hydrogens geom
_atom_sites_solution_primary direct
_atom_sites_solution_secondary difmap
_audit_creation_method SHELXL-97
_cell_angle_alpha 90.00
_cell_angle_beta 95.314(2)
_cell_angle_gamma 90.00
_cell_formula_units_Z 4
_cell_length_a 19.8913(4)
_cell_length_b 21.1284(3)
_cell_length_c 19.7411(3)
_cell_measurement_reflns_used 12108
_cell_measurement_temperature 293(2)
_cell_measurement_theta_max 71.1460
_cell_measurement_theta_min 3.8850
_cell_volume 8261.0(2)
_computing_structure_refinement 'SHELXL-97 (Sheldrick, 1997)'
_computing_structure_solution 'SHELXS-97 (Sheldrick, 1990)'
_diffrn_ambient_temperature 293(2)
_diffrn_measured_fraction_theta_full 0.974
_diffrn_measured_fraction_theta_max 0.974
_diffrn_measurement_device_type 'SuperNova, Dual, Cu at zero, Atlas'
_diffrn_measurement_method '\w scans'
_diffrn_radiation_monochromator graphite
_diffrn_radiation_source 'fine-focus sealed tube'
_diffrn_radiation_type CuK\a
_diffrn_radiation_wavelength 1.54178
_diffrn_reflns_av_R_equivalents 0.0328
_diffrn_reflns_av_sigmaI/netI 0.0387
_diffrn_reflns_limit_h_max 24
_diffrn_reflns_limit_h_min -24
_diffrn_reflns_limit_k_max 14
_diffrn_reflns_limit_k_min -25
_diffrn_reflns_limit_l_max 23
_diffrn_reflns_limit_l_min -24
_diffrn_reflns_number 33092
_diffrn_reflns_theta_full 71.18
_diffrn_reflns_theta_max 71.18
_diffrn_reflns_theta_min 3.92
_diffrn_standards_decay_% none
_diffrn_standards_interval_count none
_diffrn_standards_interval_time none
_diffrn_standards_number none
_exptl_absorpt_coefficient_mu 6.974
_exptl_absorpt_correction_T_max 1.0
_exptl_absorpt_correction_T_min 0.61972
_exptl_absorpt_correction_type multi-scan
_exptl_absorpt_process_details
;
CrysAlisPro 1.171.38.41 (Rigaku Oxford Diffraction, 2015)
Empirical absorption correction using spherical harmonics,
 implemented in SCALE3 ABSPACK scaling algorithm.
;
_exptl_crystal_colour blue
_exptl_crystal_density_diffrn 1.371
_exptl_crystal_density_method 'not measured'
_exptl_crystal_description block
_exptl_crystal_F_000 3516
_exptl_crystal_size_max 0.24
_exptl_crystal_size_mid 0.21
_exptl_crystal_size_min 0.12
_platon_squeeze_details ' ?'
_refine_diff_density_max 0.490
_refine_diff_density_min -0.510
_refine_diff_density_rms 0.080
_refine_ls_extinction_method none
_refine_ls_goodness_of_fit_ref 1.044
_refine_ls_hydrogen_treatment mixed
_refine_ls_matrix_type full
_refine_ls_number_parameters 838
_refine_ls_number_reflns 15610
_refine_ls_number_restraints 0
_refine_ls_restrained_S_all 1.044
_refine_ls_R_factor_all 0.0827
_refine_ls_R_factor_gt 0.0639
_refine_ls_shift/su_max 0.005
_refine_ls_shift/su_mean 0.000
_refine_ls_structure_factor_coef Fsqd
_refine_ls_weighting_details 'calc w=1/[\s^2^(Fo^2^)+(0.1137P)^2^+9.7249P] where P=(Fo^2^+2Fc^2^)/3'
_refine_ls_weighting_scheme calc
_refine_ls_wR_factor_gt 0.1888
_refine_ls_wR_factor_ref 0.2103
_reflns_number_gt 12027
_reflns_number_total 15610
_reflns_threshold_expression >2sigma(I)
_cod_data_source_file cm7b00324_si_002.cif
_cod_data_source_block PTC-31
_cod_original_sg_symbol_H-M P2(1)/c
_cod_database_code 4003344

loop_
_symmetry_equiv_pos_as_xyz
'x, y, z'
'-x, y+1/2, -z+1/2'
'-x, -y, -z'
'x, -y-1/2, z-1/2'

loop_
_atom_site_label
_atom_site_type_symbol
_atom_site_fract_x
_atom_site_fract_y
_atom_site_fract_z
_atom_site_U_iso_or_equiv
_atom_site_adp_type
_atom_site_occupancy
_atom_site_symmetry_multiplicity
_atom_site_calc_flag
_atom_site_refinement_flags
Ti1 Ti 0.59280(5) 0.57165(4) 0.05838(5) 0.0575(2) Uani 1 1 d .
Ti2 Ti 0.44646(5) 0.60926(4) 0.08830(4) 0.0606(2) Uani 1 1 d .
Ti3 Ti 0.45781(5) 0.46319(4) 0.11234(4) 0.0567(2) Uani 1 1 d .
Ti4 Ti 0.11265(4) 0.48136(5) 0.44897(5) 0.0587(2) Uani 1 1 d .
Ti5 Ti 0.08829(5) 0.62258(5) 0.48607(6) 0.0641(2) Uani 1 1 d .
Ti6 Ti 0.05612(5) 0.54205(5) 0.61303(5) 0.0609(2) Uani 1 1 d .
Cu1 Cu 0.47867(3) 0.57908(4) 0.48847(3) 0.05515(19) Uani 1 1 d .
Cl1 Cl 0.41059(10) 0.64782(11) 0.42942(11) 0.1083(7) Uani 1 1 d .
Cl2 Cl 0.43723(6) 0.46674(6) 0.43854(6) 0.0598(3) Uani 1 1 d .
P1 P 0.60540(7) 0.42015(6) 0.07395(6) 0.0567(3) Uani 1 1 d .
P2 P 0.07273(7) 0.39503(7) 0.57410(8) 0.0638(3) Uani 1 1 d .
S1 S 0.54442(8) 0.56628(6) 0.21577(6) 0.0613(3) Uani 1 1 d .
S2 S 0.21399(6) 0.55467(6) 0.56457(7) 0.0608(3) Uani 1 1 d .
N1 N 0.5457(2) 0.5891(2) 0.41682(19) 0.0561(9) Uani 1 1 d .
N2 N 0.4125(2) 0.5758(2) 0.5624(2) 0.0560(9) Uani 1 1 d .
C1 C 0.6093(3) 0.6089(3) 0.4338(3) 0.0707(15) Uani 1 1 d .
H1A H 0.6228 0.6168 0.4794 0.085 Uiso 1 1 calc R
C2 C 0.6555(4) 0.6180(4) 0.3868(3) 0.094(2) Uani 1 1 d .
H2A H 0.6987 0.6327 0.4005 0.112 Uiso 1 1 calc R
C3 C 0.6367(3) 0.6050(4) 0.3194(3) 0.0853(19) Uani 1 1 d .
H3A H 0.6672 0.6094 0.2867 0.102 Uiso 1 1 calc R
C4 C 0.5711(3) 0.5851(3) 0.3016(2) 0.0608(12) Uani 1 1 d .
C5 C 0.5267(3) 0.5783(2) 0.3509(2) 0.0591(11) Uani 1 1 d .
H5A H 0.4825 0.5659 0.3381 0.071 Uiso 1 1 calc R
C6 C 0.6673(3) 0.3719(3) 0.1205(3) 0.0641(13) Uani 1 1 d .
C7 C 0.7196(3) 0.3976(3) 0.1628(3) 0.0769(15) Uani 1 1 d .
H7A H 0.7248 0.4413 0.1651 0.092 Uiso 1 1 calc R
C8 C 0.7643(4) 0.3590(4) 0.2018(4) 0.090(2) Uani 1 1 d .
H8A H 0.7988 0.3766 0.2309 0.108 Uiso 1 1 calc R
C9 C 0.7570(4) 0.2941(4) 0.1968(4) 0.091(2) Uani 1 1 d .
H9A H 0.7875 0.2679 0.2218 0.109 Uiso 1 1 calc R
C10 C 0.7053(4) 0.2679(3) 0.1554(4) 0.090(2) Uani 1 1 d .
H10A H 0.7006 0.2241 0.1528 0.108 Uiso 1 1 calc R
C11 C 0.6601(4) 0.3066(3) 0.1176(3) 0.0801(17) Uani 1 1 d .
H11A H 0.6247 0.2888 0.0901 0.096 Uiso 1 1 calc R
C12 C 0.7689(11) 0.5859(10) 0.136(2) 0.40(2) Uani 1 1 d .
H12A H 0.7398 0.5640 0.1640 0.596 Uiso 1 1 calc R
H12B H 0.8063 0.6038 0.1634 0.596 Uiso 1 1 calc R
H12C H 0.7854 0.5567 0.1038 0.596 Uiso 1 1 calc R
C13 C 0.7331(8) 0.6337(10) 0.1007(13) 0.253(12) Uani 1 1 d .
H13A H 0.7208 0.6620 0.1369 0.304 Uiso 1 1 calc R
C14 C 0.7670(9) 0.6736(11) 0.0585(17) 0.40(2) Uani 1 1 d .
H14A H 0.7362 0.7050 0.0388 0.606 Uiso 1 1 calc R
H14B H 0.7842 0.6491 0.0230 0.606 Uiso 1 1 calc R
H14C H 0.8037 0.6941 0.0849 0.606 Uiso 1 1 calc R
C15 C 0.5524(9) 0.7215(5) -0.0197(6) 0.203(8) Uani 1 1 d .
H15A H 0.5243 0.6937 -0.0485 0.305 Uiso 1 1 calc R
H15B H 0.5990 0.7124 -0.0244 0.305 Uiso 1 1 calc R
H15C H 0.5429 0.7646 -0.0327 0.305 Uiso 1 1 calc R
C16 C 0.5397(6) 0.7129(3) 0.0454(4) 0.120(3) Uani 1 1 d .
C17 C 0.5737(6) 0.7484(4) 0.1035(6) 0.136(4) Uani 1 1 d .
H17A H 0.5793 0.7917 0.0906 0.204 Uiso 1 1 calc R
H17B H 0.6171 0.7299 0.1163 0.204 Uiso 1 1 calc R
H17C H 0.5466 0.7465 0.1413 0.204 Uiso 1 1 calc R
C18 C 0.3246(8) 0.7564(7) 0.1008(11) 0.255(11) Uani 1 1 d .
H18A H 0.3264 0.7418 0.0549 0.382 Uiso 1 1 calc R
H18B H 0.3284 0.8017 0.1019 0.382 Uiso 1 1 calc R
H18C H 0.2825 0.7441 0.1169 0.382 Uiso 1 1 calc R
C19 C 0.3764(7) 0.7306(6) 0.1412(7) 0.169(6) Uani 1 1 d .
C20 C 0.3924(13) 0.7339(8) 0.2101(9) 0.285(13) Uani 1 1 d .
H20A H 0.3740 0.7720 0.2274 0.427 Uiso 1 1 calc R
H20B H 0.4406 0.7340 0.2198 0.427 Uiso 1 1 calc R
H20C H 0.3739 0.6979 0.2315 0.427 Uiso 1 1 calc R
C21 C 0.2808(7) 0.5312(17) 0.0914(11) 0.40(2) Uani 1 1 d .
H21A H 0.3009 0.5237 0.0498 0.597 Uiso 1 1 calc R
H21B H 0.2558 0.5701 0.0878 0.597 Uiso 1 1 calc R
H21C H 0.2509 0.4970 0.0996 0.597 Uiso 1 1 calc R
C22 C 0.3261(5) 0.5349(6) 0.1396(6) 0.129(4) Uani 1 1 d .
C23 C 0.3281(7) 0.5455(7) 0.2145(6) 0.182(6) Uani 1 1 d .
H23A H 0.2830 0.5443 0.2281 0.273 Uiso 1 1 calc R
H23B H 0.3479 0.5860 0.2257 0.273 Uiso 1 1 calc R
H23C H 0.3546 0.5129 0.2380 0.273 Uiso 1 1 calc R
C24 C 0.4645(12) 0.3104(8) 0.2117(9) 0.269(12) Uani 1 1 d .
H24A H 0.4565 0.2794 0.2457 0.404 Uiso 1 1 calc R
H24B H 0.5097 0.3264 0.2201 0.404 Uiso 1 1 calc R
H24C H 0.4590 0.2911 0.1675 0.404 Uiso 1 1 calc R
C25 C 0.4154(8) 0.3635(5) 0.2147(6) 0.160(5) Uani 1 1 d .
H25A H 0.4191 0.3812 0.2608 0.191 Uiso 1 1 calc R
C26 C 0.3572(11) 0.3351(14) 0.203(2) 0.52(4) Uani 1 1 d .
H26A H 0.3215 0.3655 0.2043 0.779 Uiso 1 1 calc R
H26B H 0.3528 0.3033 0.2370 0.779 Uiso 1 1 calc R
H26C H 0.3544 0.3155 0.1589 0.779 Uiso 1 1 calc R
C27 C 0.4327(3) 0.5827(3) 0.6291(3) 0.0613(12) Uani 1 1 d .
H27A H 0.4784 0.5882 0.6422 0.074 Uiso 1 1 calc R
C28 C 0.3886(3) 0.5818(3) 0.6783(3) 0.0700(14) Uani 1 1 d .
H28A H 0.4041 0.5878 0.7238 0.084 Uiso 1 1 calc R
C29 C 0.3217(3) 0.5721(3) 0.6599(3) 0.0672(13) Uani 1 1 d .
H29A H 0.2910 0.5703 0.6927 0.081 Uiso 1 1 calc R
C30 C 0.3003(2) 0.5648(2) 0.5919(3) 0.0565(11) Uani 1 1 d .
C31 C 0.3471(2) 0.5674(3) 0.5444(3) 0.0583(11) Uani 1 1 d .
H31A H 0.3324 0.5630 0.4986 0.070 Uiso 1 1 calc R
C32 C 0.1449(12) 0.2859(8) 0.5870(8) 0.269(12) Uani 1 1 d .
H32A H 0.1442 0.2873 0.5398 0.323 Uiso 1 1 calc R
C33 C 0.1751(15) 0.2348(11) 0.6215(14) 0.357(19) Uani 1 1 d .
H33A H 0.1870 0.1993 0.5973 0.428 Uiso 1 1 calc R
C34 C 0.1871(10) 0.2359(11) 0.6876(13) 0.237(11) Uani 1 1 d .
C35 C 0.1678(17) 0.2808(13) 0.7133(12) 0.40(2) Uani 1 1 d .
H35A H 0.1719 0.2819 0.7605 0.478 Uiso 1 1 calc R
C36 C 0.1382(15) 0.3349(9) 0.6782(9) 0.344(19) Uani 1 1 d .
H36A H 0.1349 0.3727 0.7018 0.413 Uiso 1 1 calc R
C37 C 0.1174(4) 0.3327(3) 0.6184(4) 0.090(2) Uani 1 1 d .
C38 C -0.0170(9) 0.5651(13) 0.7767(9) 0.287(14) Uani 1 1 d .
H38A H -0.0335 0.5966 0.7444 0.430 Uiso 1 1 calc R
H38B H -0.0203 0.5806 0.8220 0.430 Uiso 1 1 calc R
H38C H -0.0435 0.5272 0.7698 0.430 Uiso 1 1 calc R
C39 C 0.0508(8) 0.5515(10) 0.7679(6) 0.192(7) Uani 1 1 d .
C40 C 0.0953(11) 0.5069(12) 0.8020(8) 0.302(15) Uani 1 1 d .
H40A H 0.1379 0.5080 0.7830 0.453 Uiso 1 1 calc R
H40B H 0.0762 0.4652 0.7966 0.453 Uiso 1 1 calc R
H40C H 0.1017 0.5173 0.8495 0.453 Uiso 1 1 calc R
C41 C -0.0233(5) 0.6972(6) 0.6204(7) 0.174(6) Uani 1 1 d .
H41A H -0.0494 0.6807 0.5810 0.261 Uiso 1 1 calc R
H41B H -0.0348 0.7408 0.6265 0.261 Uiso 1 1 calc R
H41C H -0.0328 0.6734 0.6598 0.261 Uiso 1 1 calc R
C42 C 0.0468(4) 0.6922(4) 0.6113(5) 0.103(2) Uani 1 1 d .
H42A H 0.0498 0.7217 0.5733 0.124 Uiso 1 1 calc R
C43 C 0.1044(6) 0.7145(5) 0.6584(6) 0.153(5) Uani 1 1 d .
H43A H 0.1458 0.7072 0.6383 0.230 Uiso 1 1 calc R
H43B H 0.1051 0.6918 0.7005 0.230 Uiso 1 1 calc R
H43C H 0.0994 0.7590 0.6668 0.230 Uiso 1 1 calc R
C44 C 0.0628(13) 0.7921(9) 0.4170(13) 0.329(16) Uani 1 1 d .
H44A H 0.0719 0.8331 0.3989 0.494 Uiso 1 1 calc R
H44B H 0.0365 0.7968 0.4551 0.494 Uiso 1 1 calc R
H44C H 0.0381 0.7671 0.3825 0.494 Uiso 1 1 calc R
C45 C 0.1274(8) 0.7602(4) 0.4394(8) 0.161(5) Uani 1 1 d .
H45A H 0.1525 0.7543 0.3994 0.194 Uiso 1 1 calc R
C46 C 0.1699(10) 0.7909(9) 0.4899(10) 0.269(12) Uani 1 1 d .
H46A H 0.2100 0.7662 0.5003 0.403 Uiso 1 1 calc R
H46B H 0.1468 0.7958 0.5302 0.403 Uiso 1 1 calc R
H46C H 0.1820 0.8319 0.4737 0.403 Uiso 1 1 calc R
C47 C 0.0921(8) 0.6211(7) 0.3042(6) 0.180(6) Uani 1 1 d .
H47A H 0.0496 0.5993 0.3021 0.270 Uiso 1 1 calc R
H47B H 0.1061 0.6255 0.2592 0.270 Uiso 1 1 calc R
H47C H 0.0874 0.6622 0.3239 0.270 Uiso 1 1 calc R
C48 C 0.1430(5) 0.5848(5) 0.3463(4) 0.106(3) Uani 1 1 d .
H48A H 0.1454 0.5440 0.3231 0.128 Uiso 1 1 calc R
C49 C 0.2143(5) 0.6077(5) 0.3562(5) 0.132(4) Uani 1 1 d .
H49A H 0.2412 0.5778 0.3834 0.198 Uiso 1 1 calc R
H49B H 0.2156 0.6480 0.3788 0.198 Uiso 1 1 calc R
H49C H 0.2318 0.6121 0.3127 0.198 Uiso 1 1 calc R
C50 C 0.2483(13) 0.4187(12) 0.3213(12) 0.348(19) Uani 1 1 d .
H50A H 0.2910 0.3983 0.3184 0.522 Uiso 1 1 calc R
H50B H 0.2514 0.4623 0.3080 0.522 Uiso 1 1 calc R
H50C H 0.2143 0.3978 0.2917 0.522 Uiso 1 1 calc R
C51 C 0.2312(5) 0.4156(6) 0.3875(8) 0.162(6) Uani 1 1 d .
H51A H 0.2641 0.4440 0.4117 0.194 Uiso 1 1 calc R
C52 C 0.2428(8) 0.3573(9) 0.4230(10) 0.235(10) Uani 1 1 d .
H52A H 0.2863 0.3410 0.4146 0.353 Uiso 1 1 calc R
H52B H 0.2085 0.3274 0.4073 0.353 Uiso 1 1 calc R
H52C H 0.2413 0.3643 0.4709 0.353 Uiso 1 1 calc R
O1 O 0.5157(2) 0.50330(17) 0.21666(17) 0.0639(9) Uani 1 1 d .
O2 O 0.4925(2) 0.61393(18) 0.19366(18) 0.0718(10) Uani 1 1 d .
O3 O 0.6044(2) 0.57194(19) 0.18031(18) 0.0699(10) Uani 1 1 d .
O4 O 0.5952(2) 0.39200(18) 0.00230(18) 0.0694(9) Uani 1 1 d .
O5 O 0.54083(19) 0.41471(16) 0.10913(18) 0.0609(8) Uani 1 1 d .
O6 O 0.63306(19) 0.48717(17) 0.07382(18) 0.0623(8) Uani 1 1 d .
O7 O 0.50611(17) 0.53678(14) 0.07977(15) 0.0523(7) Uani 1 1 d .
O8 O 0.4177(2) 0.43501(17) 0.03248(18) 0.0630(8) Uani 1 1 d .
O9 O 0.6711(2) 0.6133(2) 0.0702(2) 0.0781(11) Uani 1 1 d .
O10 O 0.5313(2) 0.64772(16) 0.06394(18) 0.0653(9) Uani 1 1 d .
O11 O 0.4014(3) 0.6756(2) 0.1132(2) 0.0866(13) Uani 1 1 d .
O12 O 0.3945(2) 0.53731(18) 0.12060(18) 0.0678(9) Uani 1 1 d .
O13 O 0.4216(2) 0.4106(2) 0.1695(2) 0.0757(11) Uani 1 1 d .
O14 O 0.21193(17) 0.50313(18) 0.5160(2) 0.0651(9) Uani 1 1 d .
O15 O 0.19220(18) 0.61447(18) 0.5312(2) 0.0701(10) Uani 1 1 d .
O16 O 0.18017(19) 0.5426(2) 0.6249(2) 0.0723(10) Uani 1 1 d .
O17 O 0.10826(19) 0.40915(17) 0.5114(2) 0.0676(9) Uani 1 1 d .
O18 O 0.0719(2) 0.45026(19) 0.62238(19) 0.0688(9) Uani 1 1 d .
O19 O 0.00235(19) 0.36947(19) 0.5548(2) 0.0722(10) Uani 1 1 d .
O20 O 0.07825(16) 0.53570(16) 0.51802(18) 0.0555(7) Uani 1 1 d .
O21 O -0.03282(19) 0.53645(19) 0.6007(2) 0.0673(9) Uani 1 1 d .
O22 O 0.1698(2) 0.4448(2) 0.3968(2) 0.0763(11) Uani 1 1 d .
O23 O 0.12022(19) 0.56973(19) 0.4123(2) 0.0700(10) Uani 1 1 d .
O24 O 0.1106(2) 0.6999(2) 0.4635(3) 0.0881(13) Uani 1 1 d .
O25 O 0.06405(19) 0.63347(18) 0.5795(2) 0.0702(9) Uani 1 1 d .
O26 O 0.0689(2) 0.5589(3) 0.7025(2) 0.0855(12) Uani 1 1 d .

loop_
_atom_site_aniso_label
_atom_site_aniso_U_11
_atom_site_aniso_U_22
_atom_site_aniso_U_33
_atom_site_aniso_U_23
_atom_site_aniso_U_13
_atom_site_aniso_U_12
Ti1 0.0682(5) 0.0499(4) 0.0545(5) 0.0033(4) 0.0070(4) -0.0053(4)
Ti2 0.0848(6) 0.0527(5) 0.0452(4) -0.0028(3) 0.0100(4) 0.0144(4)
Ti3 0.0709(6) 0.0529(5) 0.0487(4) 0.0082(4) 0.0190(4) 0.0016(4)
Ti4 0.0494(4) 0.0657(5) 0.0627(5) -0.0033(4) 0.0140(4) 0.0011(4)
Ti5 0.0527(5) 0.0578(5) 0.0826(6) 0.0055(4) 0.0103(4) -0.0037(4)
Ti6 0.0558(5) 0.0733(6) 0.0535(5) -0.0032(4) 0.0044(4) 0.0003(4)
Cu1 0.0494(4) 0.0686(4) 0.0474(4) -0.0017(3) 0.0038(3) 0.0001(3)
Cl1 0.0933(12) 0.1183(14) 0.1166(14) 0.0513(12) 0.0280(10) 0.0398(11)
Cl2 0.0507(6) 0.0778(7) 0.0503(6) -0.0023(5) 0.0014(4) -0.0032(5)
P1 0.0701(8) 0.0511(6) 0.0487(6) 0.0026(5) 0.0049(5) 0.0083(5)
P2 0.0539(7) 0.0634(7) 0.0735(8) 0.0125(6) 0.0034(6) 0.0034(6)
S1 0.0859(9) 0.0583(6) 0.0400(5) -0.0009(5) 0.0070(5) -0.0022(6)
S2 0.0466(6) 0.0673(7) 0.0695(7) -0.0069(6) 0.0102(5) -0.0037(5)
N1 0.063(2) 0.062(2) 0.0426(19) -0.0015(17) 0.0029(17) -0.0062(19)
N2 0.0463(19) 0.068(2) 0.053(2) -0.0070(18) 0.0029(16) 0.0017(17)
C1 0.069(3) 0.093(4) 0.049(3) -0.006(3) 0.003(2) -0.022(3)
C2 0.077(4) 0.140(6) 0.064(3) -0.013(4) 0.008(3) -0.043(4)
C3 0.083(4) 0.119(5) 0.056(3) -0.006(3) 0.021(3) -0.031(4)
C4 0.078(3) 0.061(3) 0.043(2) -0.001(2) 0.008(2) -0.007(2)
C5 0.067(3) 0.063(3) 0.047(2) -0.001(2) 0.000(2) -0.009(2)
C6 0.077(3) 0.064(3) 0.051(3) -0.002(2) 0.008(2) 0.014(3)
C7 0.082(4) 0.074(4) 0.074(4) -0.006(3) -0.001(3) 0.013(3)
C8 0.087(4) 0.106(5) 0.074(4) -0.009(4) -0.013(3) 0.022(4)
C9 0.100(5) 0.091(5) 0.080(4) 0.004(4) -0.001(4) 0.040(4)
C10 0.107(5) 0.062(3) 0.097(5) 0.003(3) -0.008(4) 0.021(3)
C11 0.098(4) 0.066(3) 0.072(4) -0.006(3) -0.010(3) 0.014(3)
C12 0.183(19) 0.170(18) 0.80(7) 0.04(3) -0.15(3) -0.034(15)
C13 0.114(10) 0.228(19) 0.40(3) 0.14(2) -0.073(14) -0.051(11)
C14 0.143(14) 0.29(3) 0.77(6) 0.25(3) -0.01(2) -0.100(16)
C15 0.38(2) 0.107(7) 0.117(8) 0.055(6) -0.023(11) -0.094(11)
C16 0.229(11) 0.053(3) 0.078(4) 0.002(3) 0.020(6) -0.018(5)
C17 0.179(10) 0.082(5) 0.152(9) -0.052(6) 0.048(7) -0.043(6)
C18 0.196(15) 0.138(11) 0.41(3) -0.070(15) -0.059(17) 0.092(11)
C19 0.188(12) 0.144(9) 0.172(11) -0.084(8) -0.004(9) 0.091(9)
C20 0.50(4) 0.174(14) 0.203(17) -0.093(13) 0.13(2) 0.055(19)
C21 0.078(8) 0.91(8) 0.209(19) -0.05(3) 0.034(10) -0.06(2)
C22 0.077(5) 0.191(10) 0.127(7) -0.008(7) 0.055(5) 0.013(6)
C23 0.222(14) 0.187(12) 0.160(11) -0.026(9) 0.138(11) -0.025(11)
C24 0.43(3) 0.176(15) 0.210(17) 0.116(14) 0.093(19) 0.108(19)
C25 0.234(14) 0.114(7) 0.144(9) 0.043(7) 0.085(9) -0.044(9)
C26 0.18(2) 0.40(4) 0.99(9) 0.41(5) 0.13(4) -0.04(2)
C27 0.048(2) 0.082(3) 0.053(3) -0.010(2) 0.000(2) 0.004(2)
C28 0.072(3) 0.091(4) 0.046(3) -0.010(3) 0.003(2) 0.009(3)
C29 0.061(3) 0.088(4) 0.053(3) -0.007(3) 0.009(2) 0.009(3)
C30 0.049(2) 0.060(3) 0.061(3) -0.005(2) 0.008(2) -0.001(2)
C31 0.054(3) 0.068(3) 0.052(3) -0.008(2) 0.002(2) 0.002(2)
C32 0.44(3) 0.202(15) 0.160(13) 0.012(11) -0.014(16) 0.217(19)
C33 0.49(4) 0.24(2) 0.33(3) 0.06(2) -0.02(3) 0.27(3)
C34 0.201(15) 0.219(19) 0.29(2) 0.141(19) -0.006(15) 0.102(14)
C35 0.64(6) 0.33(3) 0.20(2) 0.057(19) -0.08(3) 0.33(4)
C36 0.65(5) 0.196(17) 0.154(13) 0.011(12) -0.11(2) 0.21(2)
C37 0.080(4) 0.081(4) 0.110(5) 0.034(4) 0.004(4) 0.013(3)
C38 0.189(17) 0.50(4) 0.186(16) 0.00(2) 0.117(15) 0.02(2)
C39 0.171(12) 0.32(2) 0.087(7) 0.036(10) 0.045(7) 0.044(13)
C40 0.28(2) 0.47(4) 0.151(14) 0.16(2) -0.015(15) 0.02(2)
C41 0.122(8) 0.183(11) 0.216(13) -0.109(10) 0.012(8) 0.056(8)
C42 0.094(5) 0.082(4) 0.131(7) -0.040(4) -0.003(5) 0.015(4)
C43 0.153(9) 0.111(7) 0.183(11) -0.079(7) -0.056(8) 0.020(6)
C44 0.39(3) 0.159(15) 0.42(4) 0.122(19) -0.08(3) 0.076(19)
C45 0.215(13) 0.072(5) 0.211(13) 0.010(7) 0.090(11) -0.029(7)
C46 0.32(2) 0.214(17) 0.27(2) -0.036(16) 0.012(19) -0.188(18)
C47 0.221(15) 0.218(15) 0.101(7) 0.058(9) 0.009(8) -0.005(12)
C48 0.119(6) 0.121(6) 0.084(5) 0.024(4) 0.039(4) -0.013(5)
C49 0.137(8) 0.136(7) 0.137(8) -0.027(6) 0.089(7) -0.059(6)
C50 0.41(4) 0.37(3) 0.31(3) 0.08(2) 0.26(3) 0.21(3)
C51 0.102(7) 0.154(10) 0.246(15) -0.072(10) 0.098(9) 0.001(7)
C52 0.206(16) 0.225(17) 0.28(2) 0.005(16) 0.058(15) 0.145(15)
O1 0.087(2) 0.0609(19) 0.0430(16) 0.0017(14) 0.0014(16) -0.0047(17)
O2 0.103(3) 0.065(2) 0.0469(18) -0.0040(15) 0.0031(18) 0.017(2)
O3 0.090(3) 0.072(2) 0.0484(18) -0.0022(16) 0.0130(17) -0.0088(19)
O4 0.088(3) 0.068(2) 0.0515(19) -0.0020(16) 0.0023(17) 0.0140(19)
O5 0.074(2) 0.0504(17) 0.0595(19) 0.0086(15) 0.0109(16) 0.0071(15)
O6 0.069(2) 0.0555(18) 0.062(2) 0.0048(15) 0.0066(16) 0.0009(16)
O7 0.0675(19) 0.0498(16) 0.0406(15) 0.0011(12) 0.0099(13) 0.0038(14)
O8 0.075(2) 0.0586(19) 0.0569(19) 0.0024(15) 0.0166(16) -0.0002(16)
O9 0.078(3) 0.077(2) 0.080(3) 0.008(2) 0.008(2) -0.022(2)
O10 0.098(3) 0.0468(17) 0.0517(18) 0.0010(14) 0.0075(17) -0.0009(17)
O11 0.118(4) 0.070(2) 0.072(2) -0.013(2) 0.006(2) 0.032(2)
O12 0.074(2) 0.075(2) 0.058(2) -0.0003(17) 0.0239(17) 0.0160(18)
O13 0.095(3) 0.074(2) 0.061(2) 0.0137(18) 0.024(2) -0.012(2)
O14 0.0486(17) 0.073(2) 0.073(2) -0.0056(18) 0.0067(16) -0.0052(16)
O15 0.0523(19) 0.067(2) 0.091(3) -0.0011(19) 0.0056(18) -0.0048(16)
O16 0.060(2) 0.091(3) 0.068(2) -0.009(2) 0.0174(17) -0.0094(19)
O17 0.061(2) 0.060(2) 0.083(2) 0.0016(18) 0.0131(18) 0.0047(16)
O18 0.068(2) 0.077(2) 0.061(2) 0.0099(18) 0.0037(17) -0.0018(18)
O19 0.055(2) 0.072(2) 0.089(3) 0.011(2) 0.0054(18) -0.0022(17)
O20 0.0476(16) 0.0578(18) 0.0621(19) 0.0016(15) 0.0097(14) -0.0022(14)
O21 0.058(2) 0.077(2) 0.069(2) -0.0036(18) 0.0138(16) -0.0022(17)
O22 0.065(2) 0.087(3) 0.080(3) -0.018(2) 0.0188(19) 0.001(2)
O23 0.061(2) 0.078(2) 0.074(2) 0.0133(19) 0.0191(18) -0.0036(18)
O24 0.071(2) 0.066(2) 0.129(4) 0.015(2) 0.014(2) -0.0106(19)
O25 0.060(2) 0.067(2) 0.084(3) -0.0126(19) 0.0044(18) 0.0030(17)
O26 0.080(3) 0.111(3) 0.066(2) -0.012(2) 0.011(2) -0.005(2)

loop_
_atom_type_symbol
_atom_type_description
_atom_type_scat_dispersion_real
_atom_type_scat_dispersion_imag
_atom_type_scat_source
C C 0.0181 0.0091 'International Tables Vol C Tables 4.2.6.8 and 6.1.1.4'
H H 0.0000 0.0000 'International Tables Vol C Tables 4.2.6.8 and 6.1.1.4'
N N 0.0311 0.0180 'International Tables Vol C Tables 4.2.6.8 and 6.1.1.4'
O O 0.0492 0.0322 'International Tables Vol C Tables 4.2.6.8 and 6.1.1.4'
P P 0.2955 0.4335 'International Tables Vol C Tables 4.2.6.8 and 6.1.1.4'
S S 0.3331 0.5567 'International Tables Vol C Tables 4.2.6.8 and 6.1.1.4'
Ti Ti 0.2191 1.8069 'International Tables Vol C Tables 4.2.6.8 and 6.1.1.4'
Cu Cu -1.9646 0.5888 'International Tables Vol C Tables 4.2.6.8 and 6.1.1.4'
Cl Cl 0.3639 0.7018 'International Tables Vol C Tables 4.2.6.8 and 6.1.1.4'

loop_
_geom_angle_atom_site_label_1
_geom_angle_atom_site_label_2
_geom_angle_atom_site_label_3
_geom_angle
_geom_angle_site_symmetry_1
_geom_angle_site_symmetry_3
O9 Ti1 O8 100.92(19) . 3_665
O9 Ti1 O7 158.87(18) . .
O8 Ti1 O7 99.37(16) 3_665 .
O9 Ti1 O6 95.12(19) . .
O8 Ti1 O6 95.27(16) 3_665 .
O7 Ti1 O6 88.80(14) . .
O9 Ti1 O10 97.20(19) . .
O8 Ti1 O10 95.81(16) 3_665 .
O7 Ti1 O10 74.87(14) . .
O6 Ti1 O10 161.55(16) . .
O9 Ti1 O3 82.26(18) . .
O8 Ti1 O3 175.49(15) 3_665 .
O7 Ti1 O3 77.83(14) . .
O6 Ti1 O3 81.19(15) . .
O10 Ti1 O3 86.92(15) . .
O9 Ti1 Ti2 131.78(16) . .
O8 Ti1 Ti2 100.63(13) 3_665 .
O7 Ti1 Ti2 36.91(9) . .
O6 Ti1 Ti2 125.02(11) . .
O10 Ti1 Ti2 37.99(11) . .
O3 Ti1 Ti2 79.31(11) . .
O11 Ti2 O4 94.86(19) . 3_665
O11 Ti2 O7 168.03(18) . .
O4 Ti2 O7 97.09(15) 3_665 .
O11 Ti2 O10 102.1(2) . .
O4 Ti2 O10 94.87(17) 3_665 .
O7 Ti2 O10 76.21(15) . .
O11 Ti2 O12 103.2(2) . .
O4 Ti2 O12 95.58(18) 3_665 .
O7 Ti2 O12 76.40(14) . .
O10 Ti2 O12 151.66(16) . .
O11 Ti2 O2 83.01(18) . .
O4 Ti2 O2 177.87(16) 3_665 .
O7 Ti2 O2 85.03(14) . .
O10 Ti2 O2 85.48(16) . .
O12 Ti2 O2 85.04(17) . .
O11 Ti2 Ti1 139.72(19) . .
O4 Ti2 Ti1 98.71(13) 3_665 .
O7 Ti2 Ti1 36.97(10) . .
O10 Ti2 Ti1 39.27(10) . .
O12 Ti2 Ti1 112.91(11) . .
O2 Ti2 Ti1 82.90(12) . .
O11 Ti2 Ti3 140.92(18) . .
O4 Ti2 Ti3 98.51(12) 3_665 .
O7 Ti2 Ti3 37.23(10) . .
O10 Ti2 Ti3 113.08(11) . .
O12 Ti2 Ti3 39.17(10) . .
O2 Ti2 Ti3 83.26(10) . .
Ti1 Ti2 Ti3 73.88(3) . .
O13 Ti3 O8 100.12(19) . .
O13 Ti3 O5 94.98(18) . .
O8 Ti3 O5 96.06(17) . .
O13 Ti3 O7 159.72(17) . .
O8 Ti3 O7 99.52(15) . .
O5 Ti3 O7 87.93(14) . .
O13 Ti3 O12 98.03(19) . .
O8 Ti3 O12 95.62(17) . .
O5 Ti3 O12 160.70(17) . .
O7 Ti3 O12 75.01(15) . .
O13 Ti3 O1 82.42(17) . .
O8 Ti3 O1 177.29(15) . .
O5 Ti3 O1 82.74(15) . .
O7 Ti3 O1 78.04(13) . .
O12 Ti3 O1 84.91(15) . .
O13 Ti3 Ti2 133.09(15) . .
O8 Ti3 Ti2 100.00(12) . .
O5 Ti3 Ti2 124.27(11) . .
O7 Ti3 Ti2 36.96(10) . .
O12 Ti3 Ti2 38.06(11) . .
O1 Ti3 Ti2 78.78(9) . .
O22 Ti4 O21 99.84(19) . 3_566
O22 Ti4 O20 160.48(18) . .
O21 Ti4 O20 98.76(16) 3_566 .
O22 Ti4 O17 95.37(19) . .
O21 Ti4 O17 95.14(18) 3_566 .
O20 Ti4 O17 88.84(15) . .
O22 Ti4 O23 96.97(19) . .
O21 Ti4 O23 95.05(18) 3_566 .
O20 Ti4 O23 75.46(15) . .
O17 Ti4 O23 162.41(18) . .
O22 Ti4 O14 81.94(17) . .
O21 Ti4 O14 177.69(16) 3_566 .
O20 Ti4 O14 79.65(14) . .
O17 Ti4 O14 83.19(16) . .
O23 Ti4 O14 86.18(16) . .
O22 Ti4 Ti5 132.24(15) . .
O21 Ti4 Ti5 100.18(13) 3_566 .
O20 Ti4 Ti5 37.10(10) . .
O17 Ti4 Ti5 125.25(12) . .
O23 Ti4 Ti5 38.40(12) . .
O14 Ti4 Ti5 79.58(10) . .
O24 Ti5 O19 93.6(2) . 3_566
O24 Ti5 O20 170.83(19) . .
O19 Ti5 O20 95.62(16) 3_566 .
O24 Ti5 O25 102.7(2) . .
O19 Ti5 O25 94.70(18) 3_566 .
O20 Ti5 O25 76.46(16) . .
O24 Ti5 O23 103.3(2) . .
O19 Ti5 O23 95.33(18) 3_566 .
O20 Ti5 O23 76.01(15) . .
O25 Ti5 O23 151.45(17) . .
O24 Ti5 O15 85.66(19) . .
O19 Ti5 O15 179.00(18) 3_566 .
O20 Ti5 O15 85.17(15) . .
O25 Ti5 O15 86.08(16) . .
O23 Ti5 O15 84.25(17) . .
O24 Ti5 Ti4 141.17(18) . .
O19 Ti5 Ti4 98.38(13) 3_566 .
O20 Ti5 Ti4 37.03(10) . .
O25 Ti5 Ti4 112.93(12) . .
O23 Ti5 Ti4 39.03(11) . .
O15 Ti5 Ti4 81.87(11) . .
O24 Ti5 Ti6 141.14(19) . .
O19 Ti5 Ti6 97.48(13) 3_566 .
O20 Ti5 Ti6 36.97(10) . .
O25 Ti5 Ti6 39.50(12) . .
O23 Ti5 Ti6 112.53(12) . .
O15 Ti5 Ti6 83.52(11) . .
Ti4 Ti5 Ti6 73.57(3) . .
O21 Ti6 O26 101.4(2) . .
O21 Ti6 O18 95.51(18) . .
O26 Ti6 O18 95.5(2) . .
O21 Ti6 O20 99.98(16) . .
O26 Ti6 O20 157.77(19) . .
O18 Ti6 O20 88.53(15) . .
O21 Ti6 O25 97.15(17) . .
O26 Ti6 O25 97.0(2) . .
O18 Ti6 O25 160.03(17) . .
O20 Ti6 O25 74.12(15) . .
O21 Ti6 O16 175.66(17) . .
O26 Ti6 O16 81.75(18) . .
O18 Ti6 O16 81.11(16) . .
O20 Ti6 O16 77.29(14) . .
O25 Ti6 O16 85.40(15) . .
O21 Ti6 Ti5 101.62(14) . .
O26 Ti6 Ti5 130.98(17) . .
O18 Ti6 Ti5 124.39(12) . .
O20 Ti6 Ti5 36.69(10) . .
O25 Ti6 Ti5 37.45(11) . .
O16 Ti6 Ti5 78.27(10) . .
N1 Cu1 N2 175.83(17) . .
N1 Cu1 Cl1 88.52(13) . .
N2 Cu1 Cl1 89.72(13) . .
N1 Cu1 Cl2 89.66(12) . 3_666
N2 Cu1 Cl2 91.00(12) . 3_666
Cl1 Cu1 Cl2 164.25(8) . 3_666
N1 Cu1 Cl2 92.05(12) . .
N2 Cu1 Cl2 92.04(12) . .
Cl1 Cu1 Cl2 103.49(8) . .
Cl2 Cu1 Cl2 92.21(4) 3_666 .
Cu1 Cl2 Cu1 87.79(4) 3_666 .
O6 P1 O5 113.1(2) . .
O6 P1 O4 112.2(2) . .
O5 P1 O4 110.4(2) . .
O6 P1 C6 107.5(2) . .
O5 P1 C6 107.0(2) . .
O4 P1 C6 106.3(2) . .
O18 P2 O17 113.5(2) . .
O18 P2 O19 111.8(2) . .
O17 P2 O19 110.8(2) . .
O18 P2 C37 107.3(3) . .
O17 P2 C37 107.5(3) . .
O19 P2 C37 105.5(3) . .
O3 S1 O1 115.2(2) . .
O3 S1 O2 112.7(2) . .
O1 S1 O2 111.3(3) . .
O3 S1 C4 104.9(3) . .
O1 S1 C4 106.2(2) . .
O2 S1 C4 105.6(2) . .
O16 S2 O14 115.2(2) . .
O16 S2 O15 112.4(3) . .
O14 S2 O15 111.1(2) . .
O16 S2 C30 106.5(2) . .
O14 S2 C30 105.1(2) . .
O15 S2 C30 105.7(2) . .
C5 N1 C1 118.0(4) . .
C5 N1 Cu1 120.7(4) . .
C1 N1 Cu1 121.2(3) . .
C31 N2 C27 118.1(4) . .
C31 N2 Cu1 119.4(3) . .
C27 N2 Cu1 122.5(3) . .
N1 C1 C2 123.0(5) . .
C1 C2 C3 119.1(6) . .
C4 C3 C2 118.1(5) . .
C3 C4 C5 120.2(5) . .
C3 C4 S1 120.2(4) . .
C5 C4 S1 119.7(4) . .
N1 C5 C4 121.6(5) . .
C7 C6 C11 118.9(6) . .
C7 C6 P1 122.1(5) . .
C11 C6 P1 118.9(5) . .
C6 C7 C8 120.9(6) . .
C9 C8 C7 119.0(7) . .
C10 C9 C8 120.9(6) . .
C9 C10 C11 119.8(6) . .
C6 C11 C10 120.5(6) . .
O9 C13 C12 112.5(16) . .
O9 C13 C14 112.7(18) . .
C12 C13 C14 119(2) . .
C15 C16 O10 114.2(7) . .
C15 C16 C17 124.1(10) . .
O10 C16 C17 110.1(7) . .
C18 C19 O11 112.3(11) . .
C18 C19 C20 131.1(13) . .
O11 C19 C20 112.2(12) . .
C21 C22 O12 115.8(11) . .
C21 C22 C23 135.5(11) . .
O12 C22 C23 108.3(9) . .
C26 C25 O13 110.8(18) . .
C26 C25 C24 102.7(18) . .
O13 C25 C24 115.5(10) . .
N2 C27 C28 122.7(5) . .
C29 C28 C27 119.2(5) . .
C28 C29 C30 118.9(5) . .
C31 C30 C29 119.2(5) . .
C31 C30 S2 119.7(4) . .
C29 C30 S2 121.1(4) . .
N2 C31 C30 122.0(5) . .
C37 C32 C33 122.4(18) . .
C34 C33 C32 121(2) . .
C35 C34 C33 114.5(15) . .
C34 C35 C36 125(2) . .
C37 C36 C35 121.7(19) . .
C36 C37 C32 111.7(12) . .
C36 C37 P2 124.1(10) . .
C32 C37 P2 122.5(9) . .
O26 C39 C38 115.3(13) . .
O26 C39 C40 108.3(14) . .
C38 C39 C40 129.8(17) . .
O25 C42 C41 113.1(7) . .
O25 C42 C43 110.2(6) . .
C41 C42 C43 127.2(9) . .
C46 C45 O24 108.9(13) . .
C46 C45 C44 116.7(16) . .
O24 C45 C44 106.7(12) . .
O23 C48 C47 111.5(8) . .
O23 C48 C49 109.0(7) . .
C47 C48 C49 120.1(9) . .
C50 C51 C52 117.6(13) . .
C50 C51 O22 113.5(16) . .
C52 C51 O22 114.9(10) . .
S1 O1 Ti3 117.95(19) . .
S1 O2 Ti2 117.9(2) . .
S1 O3 Ti1 118.7(2) . .
P1 O4 Ti2 152.1(3) . 3_665
P1 O5 Ti3 136.8(2) . .
P1 O6 Ti1 134.7(2) . .
Ti2 O7 Ti1 106.12(15) . .
Ti2 O7 Ti3 105.81(16) . .
Ti1 O7 Ti3 146.63(18) . .
Ti1 O8 Ti3 154.6(2) 3_665 .
C13 O9 Ti1 159.8(9) . .
C16 O10 Ti2 125.4(6) . .
C16 O10 Ti1 131.3(6) . .
Ti2 O10 Ti1 102.74(15) . .
C19 O11 Ti2 169.2(7) . .
C22 O12 Ti2 130.0(6) . .
C22 O12 Ti3 127.0(6) . .
Ti2 O12 Ti3 102.77(17) . .
C25 O13 Ti3 160.8(8) . .
S2 O14 Ti4 119.8(2) . .
S2 O15 Ti5 118.6(2) . .
S2 O16 Ti6 117.6(2) . .
P2 O17 Ti4 135.8(2) . .
P2 O18 Ti6 135.5(2) . .
P2 O19 Ti5 152.5(3) . 3_566
Ti4 O20 Ti5 105.87(16) . .
Ti4 O20 Ti6 145.86(19) . .
Ti5 O20 Ti6 106.34(16) . .
Ti6 O21 Ti4 153.8(2) . 3_566
C51 O22 Ti4 152.0(7) . .
C48 O23 Ti5 133.0(5) . .
C48 O23 Ti4 124.5(5) . .
Ti5 O23 Ti4 102.57(17) . .
C45 O24 Ti5 175.0(8) . .
C42 O25 Ti5 126.7(5) . .
C42 O25 Ti6 129.7(5) . .
Ti5 O25 Ti6 103.05(17) . .
C39 O26 Ti6 150.6(9) . .

loop_
_geom_bond_atom_site_label_1
_geom_bond_atom_site_label_2
_geom_bond_distance
_geom_bond_site_symmetry_2
Ti1 O9 1.785(4) .
Ti1 O8 1.792(4) 3_665
Ti1 O7 1.957(3) .
Ti1 O6 1.968(4) .
Ti1 O10 2.029(4) .
Ti1 O3 2.397(4) .
Ti1 Ti2 3.1261(14) .
Ti2 O11 1.758(4) .
Ti2 O4 1.901(4) 3_665
Ti2 O7 1.954(3) .
Ti2 O10 1.973(4) .
Ti2 O12 1.977(4) .
Ti2 O2 2.196(4) .
Ti2 Ti3 3.1275(12) .
Ti3 O13 1.782(4) .
Ti3 O8 1.801(4) .
Ti3 O5 1.949(4) .
Ti3 O7 1.967(3) .
Ti3 O12 2.026(4) .
Ti3 O1 2.418(4) .
Ti4 O22 1.779(4) .
Ti4 O21 1.826(4) 3_566
Ti4 O20 1.954(3) .
Ti4 O17 1.969(4) .
Ti4 O23 2.014(4) .
Ti4 O14 2.319(4) .
Ti4 Ti5 3.1210(14) .
Ti5 O24 1.760(4) .
Ti5 O19 1.913(4) 3_566
Ti5 O20 1.957(3) .
Ti5 O25 1.962(4) .
Ti5 O23 1.986(4) .
Ti5 O15 2.180(4) .
Ti5 Ti6 3.1437(14) .
Ti6 O21 1.767(4) .
Ti6 O26 1.797(4) .
Ti6 O18 1.971(4) .
Ti6 O20 1.970(4) .
Ti6 O25 2.053(4) .
Ti6 O16 2.457(4) .
Cu1 N1 2.043(4) .
Cu1 N2 2.055(4) .
Cu1 Cl1 2.2383(18) .
Cu1 Cl2 2.3164(14) 3_666
Cu1 Cl2 2.6710(15) .
Cl2 Cu1 2.3164(14) 3_666
P1 O6 1.519(4) .
P1 O5 1.520(4) .
P1 O4 1.530(4) .
P1 C6 1.786(6) .
P2 O18 1.508(4) .
P2 O17 1.511(4) .
P2 O19 1.516(4) .
P2 C37 1.774(7) .
S1 O3 1.444(4) .
S1 O1 1.448(4) .
S1 O2 1.479(4) .
S1 C4 1.773(5) .
S2 O16 1.443(4) .
S2 O14 1.450(4) .
S2 O15 1.472(4) .
S2 C30 1.764(5) .
N1 C5 1.340(6) .
N1 C1 1.346(7) .
N2 C31 1.327(6) .
N2 C27 1.350(6) .
C1 C2 1.378(8) .
C2 C3 1.377(9) .
C3 C4 1.384(9) .
C4 C5 1.382(7) .
C6 C7 1.383(9) .
C6 C11 1.387(9) .
C7 C8 1.386(9) .
C8 C9 1.382(11) .
C9 C10 1.369(11) .
C10 C11 1.382(9) .
C12 C13 1.38(2) .
C13 O9 1.391(15) .
C13 C14 1.40(2) .
C15 C16 1.345(14) .
C16 O10 1.439(8) .
C16 C17 1.480(12) .
C18 C19 1.358(18) .
C19 O11 1.397(9) .
C19 C20 1.37(2) .
C21 C22 1.25(2) .
C22 O12 1.444(8) .
C22 C23 1.493(15) .
C24 C25 1.49(2) .
C25 C26 1.31(3) .
C25 O13 1.350(10) .
C27 C28 1.367(8) .
C28 C29 1.362(8) .
C29 C30 1.379(8) .
C30 C31 1.383(7) .
C32 C37 1.313(16) .
C32 C33 1.384(19) .
C33 C34 1.31(3) .
C34 C35 1.16(3) .
C35 C36 1.43(2) .
C36 C37 1.214(18) .
C38 C39 1.40(2) .
C39 O26 1.382(11) .
C39 C40 1.42(2) .
C41 C42 1.427(13) .
C42 O25 1.447(8) .
C42 C43 1.483(12) .
C44 C45 1.48(2) .
C45 C46 1.41(2) .
C45 O24 1.411(10) .
C47 C48 1.464(15) .
C48 O23 1.453(8) .
C48 C49 1.494(12) .
C50 C51 1.38(2) .
C51 C52 1.42(2) .
C51 O22 1.395(10) .
O4 Ti2 1.901(4) 3_665
O8 Ti1 1.792(4) 3_665
O19 Ti5 1.913(4) 3_566
O21 Ti4 1.826(4) 3_566

loop_
_platon_squeeze_void_nr
_platon_squeeze_void_average_x
_platon_squeeze_void_average_y
_platon_squeeze_void_average_z
_platon_squeeze_void_volume
_platon_squeeze_void_count_electrons
1 0.000 0.500 0.000 493.3 6.5
2 0.289 0.381 0.082 10.2 0.0
3 0.000 0.000 0.500 493.3 6.4
4 0.711 0.881 0.418 9.7 0.4
5 0.289 0.119 0.582 10.2 -0.3
6 0.711 0.619 0.918 9.8 0.2
